data_2001601
loop_
_publ_author_name
'Okamoto, K.'
'Fujii, S.'
'Tomita, K.'

_publ_section_title
;
 1-[3-(3,4-Methylenedioxyphenoxy)propyl]-4-phenylpiperazine
 monohydrochloride
;
_journal_issue 6
_journal_name_full 'Acta Crystallographica Section C'
_journal_page_first 1125
_journal_page_last 1127
_journal_paper_doi 10.1107/S0108270193001763
_journal_volume 49
_journal_year 1993
_chemical_formula_moiety 'C20 H24 N2 O3,H1 Cl1'
_chemical_formula_sum 'C20 H25 Cl N2 O3'
_chemical_formula_weight 376.5
_symmetry_cell_setting orthorhombic
_symmetry_space_group_name_H-M 'P b c a'
_cell_angle_alpha 90
_cell_angle_beta 90
_cell_angle_gamma 90
_cell_formula_units_Z 8
_cell_length_a 17.6150(10)
_cell_length_b 15.400(2)
_cell_length_c 13.786(2)
_cell_volume 3739.7(8)
_diffrn_radiation_type Cu
_diffrn_radiation_wavelength 1.54184
_exptl_absorpt_coefficient_mu 1.998
_exptl_crystal_density_diffrn 1.339
_exptl_crystal_F_000 1600
_cod_data_source_file as0505.cif
_cod_data_source_block as0505_structure_1_of_1
_cod_depositor_comments
;
 Adding the _atom_site_type_symbol data item.

 Antanas Vaitkus,
 2017-01-19
;
_cod_original_cell_volume 3739.9(8)
_cod_original_formula_sum 'C20 H25 Cl1 N2 O3'
_cod_database_code 2001601

loop_
_atom_site_label
_atom_site_type_symbol
_atom_site_fract_x
_atom_site_fract_y
_atom_site_fract_z
C(1) C .04850(10) .5241(2) .3352(2)
C(2) C .02750(10) .4367(2) .3290(2)
C(3) C -.04310(10) .4171(2) .3660(2)
C(4) C -.09080(10) .4785(2) .4044(2)
C(5) C -.0709(2) .5638(2) .4096(2)
C(6) C .0006(2) .5860(2) .3742(2)
C(7) C -.1462(2) .3491(2) .4212(2)
C(8) C .1738(2) .4932(2) .2770(2)
C(9) C .2491(2) .5405(2) .2717(2)
C(10) C .26710(10) .5798(2) .3697(2)
C(11) C .35390(10) .6601(2) .4752(2)
C(12) C .43230(10) .6977(2) .4877(2)
C(13) C .48380(10) .5946(2) .3765(2)
C(14) C .40640(10) .5559(2) .3593(2)
C(15) C .56280(10) .6470(2) .5106(2)
C(16) C .6280(2) .6306(2) .4560(2)
C(17) C .6996(2) .6420(2) .4972(2)
C(18) C .7075(2) .6716(2) .5904(2)
C(19) C .6430(2) .6901(2) .6444(2)
C(20) C .5713(2) .6775(2) .6058(2)
N(1) N .34450(10) .61980(10) .37680(10)
N(2) N .48910(10) .63010(10) .47460(10)
O(1) O .11680(10) .55520(10) .3014(2)
O(2) O -.15820(10) .44000(10) .4326(2)
O(3) O -.07640(10) .33660(10) .36920(10)
Cl Cl .34410(10) .75870(10) .22040(10)
H2 H .058(2) .396(2) .301(2)
H5 H -.104(2) .606(3) .438(3)
H6 H .018(3) .647(3) .377(3)
H7A H -.186(3) .321(3) .386(3)
H7B H -.144(3) .316(3) .493(3)
H8A H .155(3) .464(3) .215(3)
H8B H .176(2) .448(2) .328(3)
H9A H .247(3) .591(3) .219(3)
H9B H .284(2) .499(2) .252(3)
H10A H .261(2) .534(2) .424(3)
H10B H .233(2) .626(2) .383(2)
H14A H .401(2) .534(2) .291(2)
H14B H .394(2) .507(3) .407(3)
H13A H .515(2) .550(2) .369(3)
H13B H .498(2) .643(2) .326(3)
H12A H .440(2) .743(2) .441(2)
H12B H .436(2) .722(2) .549(2)
H11A H .315(2) .705(2) .479(3)
H11B H .344(2) .613(2) .522(3)
HN1 H .346(2) .663(2) .334(2)
H16 H .627(2) .614(2) .385(3)
H17 H .745(2) .629(3) .458(3)
H18 H .753(2) .678(3) .618(3)
H19 H .647(2) .712(3) .708(3)
H20 H .525(2) .687(3) .645(3)

loop_
_geom_bond_atom_site_label_1
_geom_bond_atom_site_label_2
_geom_bond_distance
N(1) C(10) 1.500(3)
N(2) C(12) 1.455(3)
O(1) C(1) 1.376(3)
O(2) C(7) 1.425(4)
C(1) C(2) 1.399(4)
C(4) C(5) 1.361(4)
C(8) C(9) 1.515(4)
C(13) C(14) 1.506(4)
C(17) C(18) 1.370(5)
C(15) C(20) 1.401(4)
N(1) C(11) 1.500(3)
N(2) C(13) 1.462(4)
O(1) C(8) 1.426(4)
O(3) C(3) 1.373(3)
C(2) C(3) 1.377(4)
C(5) C(6) 1.392(4)
C(9) C(10) 1.514(4)
C(15) C(16) 1.397(4)
C(18) C(19) 1.388(5)
N(1) C(14) 1.489(3)
N(2) C(15) 1.414(3)
O(2) C(4) 1.383(4)
O(3) C(7) 1.436(4)
C(3) C(4) 1.371(4)
C(1) C(6) 1.383(4)
C(11) C(12) 1.508(4)
C(16) C(17) 1.395(4)
C(19) C(20) 1.384(4)
